data_2207812
loop_
_publ_author_name
'Lin, Sen'
'Wang, Guo-Yong'
'Fang, Xiao-Niu'
'Deng, Rui-Hong'
'Lu, Zhi-Qiang'

_publ_section_title
;
 Bis(4-nitrobenzoato)bis(trimethylsilylmethyl)tin(IV)
;
_journal_coeditor_code JH6029
_journal_issue 1
_journal_name_full 'Acta Crystallographica Section E'
_journal_page_first m128
_journal_page_last m129
_journal_paper_doi 10.1107/S1600536805041449
_journal_volume 62
_journal_year 2006
_chemical_formula_iupac '[Sn (C7 H4 N2 O3)2 (C4 H11 Si)2]'
_chemical_formula_moiety 'C22 H30 N2 O8 Si2 Sn'
_chemical_formula_sum 'C22 H30 N2 O8 Si2 Sn'
_chemical_formula_weight 625.35
_chemical_melting_point 411.5
_chemical_name_systematic
;
Bis(4-nitrobenzoato)bis(trimethylsilylmethyl)tin(IV)
;
_space_group_IT_number 14
_symmetry_cell_setting monoclinic
_symmetry_space_group_name_Hall '-P 2yn'
_symmetry_space_group_name_H-M 'P 1 21/n 1'
_atom_sites_solution_hydrogens geom
_atom_sites_solution_primary direct
_atom_sites_solution_secondary difmap
_cell_angle_alpha 90.00
_cell_angle_beta 100.0560(10)
_cell_angle_gamma 90.00
_cell_formula_units_Z 4
_cell_length_a 12.2840(6)
_cell_length_b 13.2343(7)
_cell_length_c 18.0000(9)
_cell_measurement_reflns_used 5648
_cell_measurement_temperature 296(2)
_cell_measurement_theta_max 25.2
_cell_measurement_theta_min 2.3
_cell_volume 2881.3(3)
_computing_cell_refinement APEX2
_computing_data_collection 'APEX2 (Bruker, 2004)'
_computing_data_reduction APEX2
_computing_molecular_graphics APEX2
_computing_publication_material APEX2
_computing_structure_refinement APEX2
_computing_structure_solution APEX2
_diffrn_ambient_temperature 296(2)
_diffrn_measured_fraction_theta_full 0.990
_diffrn_measured_fraction_theta_max 0.990
_diffrn_measurement_device_type 'Bruker APEXII CCD area-detector'
_diffrn_measurement_method '\f and \w'
_diffrn_radiation_monochromator graphite
_diffrn_radiation_source 'fine-focus sealed tube'
_diffrn_radiation_type MoK\a
_diffrn_radiation_wavelength 0.71073
_diffrn_reflns_av_R_equivalents 0.0212
_diffrn_reflns_av_sigmaI/netI 0.0221
_diffrn_reflns_limit_h_max 15
_diffrn_reflns_limit_h_min -15
_diffrn_reflns_limit_k_max 16
_diffrn_reflns_limit_k_min -16
_diffrn_reflns_limit_l_max 21
_diffrn_reflns_limit_l_min -22
_diffrn_reflns_number 19783
_diffrn_reflns_theta_full 27.00
_diffrn_reflns_theta_max 27.00
_diffrn_reflns_theta_min 1.92
_exptl_absorpt_coefficient_mu 1.014
_exptl_absorpt_correction_T_max 0.7488
_exptl_absorpt_correction_T_min 0.6517
_exptl_absorpt_correction_type none
_exptl_crystal_colour colourless
_exptl_crystal_density_diffrn 1.442
_exptl_crystal_density_method 'not measured'
_exptl_crystal_description block
_exptl_crystal_F_000 1272
_exptl_crystal_size_max 0.46
_exptl_crystal_size_mid 0.40
_exptl_crystal_size_min 0.30
_refine_diff_density_max 0.339
_refine_diff_density_min -0.409
_refine_ls_extinction_method none
_refine_ls_goodness_of_fit_ref 1.024
_refine_ls_hydrogen_treatment constr
_refine_ls_matrix_type full
_refine_ls_number_parameters 322
_refine_ls_number_reflns 6218
_refine_ls_number_restraints 0
_refine_ls_restrained_S_all 1.024
_refine_ls_R_factor_all 0.0319
_refine_ls_R_factor_gt 0.0248
_refine_ls_shift/su_max 0.001
_refine_ls_shift/su_mean 0.000
_refine_ls_structure_factor_coef Fsqd
_refine_ls_weighting_details 'calc w=1/[\s^2^(Fo^2^)+(0.0389P)^2^+0.3107P] where P=(Fo^2^+2Fc^2^)/3'
_refine_ls_weighting_scheme calc
_refine_ls_wR_factor_gt 0.0657
_refine_ls_wR_factor_ref 0.0688
_reflns_number_gt 5138
_reflns_number_total 6218
_reflns_threshold_expression I>2\s(I)
_cod_data_source_file jh6029.cif
_cod_data_source_block I
_cod_original_sg_symbol_H-M 'P 21/n'
_cod_database_code 2207812
_cod_database_fobs_code 2207812

loop_
_symmetry_equiv_pos_as_xyz
'x, y, z'
'-x+1/2, y+1/2, -z+1/2'
'-x, -y, -z'
'x-1/2, -y-1/2, z-1/2'

loop_
_atom_site_label
_atom_site_fract_x
_atom_site_fract_y
_atom_site_fract_z
_atom_site_U_iso_or_equiv
_atom_site_adp_type
_atom_site_calc_flag
_atom_site_refinement_flags
_atom_site_occupancy
_atom_site_type_symbol
C1 0.26503(16) 0.10102(16) 0.09951(11) 0.0572(5) Uani d . 1 C
C2 0.30843(15) 0.03523(14) 0.04388(11) 0.0526(4) Uani d . 1 C
C3 0.36326(17) -0.05319(16) 0.06699(12) 0.0606(5) Uani d . 1 C
H3 0.3705 -0.0732 0.1171 0.073 Uiso calc R 1 H
C4 0.40726(18) -0.11200(15) 0.01708(12) 0.0624(5) Uani d . 1 C
H4 0.4455 -0.1710 0.0330 0.075 Uiso calc R 1 H
C5 0.39365(17) -0.08189(16) -0.05691(12) 0.0598(5) Uani d . 1 C
C6 0.3376(2) 0.00529(17) -0.08206(12) 0.0691(6) Uani d . 1 C
H6 0.3288 0.0240 -0.1326 0.083 Uiso calc R 1 H
C7 0.29515(18) 0.06399(17) -0.03104(12) 0.0638(5) Uani d . 1 C
H7 0.2574 0.1232 -0.0469 0.077 Uiso calc R 1 H
C8 0.18736(18) 0.10789(16) 0.36655(11) 0.0592(5) Uani d . 1 C
C9 0.17765(16) 0.04718(14) 0.43457(10) 0.0528(4) Uani d . 1 C
C10 0.1389(2) 0.09138(16) 0.49456(12) 0.0663(5) Uani d . 1 C
H10 0.1200 0.1595 0.4925 0.080 Uiso calc R 1 H
C11 0.1279(2) 0.03555(16) 0.55708(12) 0.0689(6) Uani d . 1 C
H11 0.1024 0.0651 0.5977 0.083 Uiso calc R 1 H
C12 0.15568(18) -0.06508(16) 0.55821(11) 0.0612(5) Uani d . 1 C
C13 0.1938(2) -0.11113(16) 0.49983(12) 0.0680(6) Uani d . 1 C
H13 0.2119 -0.1794 0.5020 0.082 Uiso calc R 1 H
C14 0.20467(19) -0.05406(15) 0.43773(11) 0.0630(5) Uani d . 1 C
H14 0.2305 -0.0840 0.3974 0.076 Uiso calc R 1 H
C15 0.3292(2) 0.28824(18) 0.24683(14) 0.0734(6) Uani d . 1 C
H15A 0.3588 0.2930 0.2004 0.088 Uiso calc R 1 H
H15B 0.2915 0.3516 0.2520 0.088 Uiso calc R 1 H
C16 0.03599(18) 0.17051(14) 0.18590(13) 0.0597(5) Uani d . 1 C
H16A 0.0265 0.1308 0.1400 0.072 Uiso calc R 1 H
H16B 0.0014 0.1331 0.2219 0.072 Uiso calc R 1 H
C17 0.5633(3) 0.3536(3) 0.28876(19) 0.1027(9) Uani d . 1 C
H17A 0.5394 0.4212 0.2751 0.154 Uiso calc R 1 H
H17B 0.5799 0.3191 0.2452 0.154 Uiso calc R 1 H
H17C 0.6282 0.3559 0.3271 0.154 Uiso calc R 1 H
C18 0.4959(2) 0.15340(19) 0.35098(16) 0.0858(7) Uani d . 1 C
H18A 0.5641 0.1547 0.3864 0.129 Uiso calc R 1 H
H18B 0.5067 0.1176 0.3064 0.129 Uiso calc R 1 H
H18C 0.4402 0.1200 0.3733 0.129 Uiso calc R 1 H
C19 0.4188(3) 0.3509(3) 0.40974(17) 0.1056(10) Uani d . 1 C
H19A 0.4850 0.3579 0.4466 0.158 Uiso calc R 1 H
H19B 0.3653 0.3124 0.4308 0.158 Uiso calc R 1 H
H19C 0.3891 0.4166 0.3955 0.158 Uiso calc R 1 H
C20 -0.0058(3) 0.3548(2) 0.08153(17) 0.1019(9) Uani d . 1 C
H20A -0.0559 0.4098 0.0669 0.153 Uiso calc R 1 H
H20B -0.0098 0.3080 0.0403 0.153 Uiso calc R 1 H
H20C 0.0682 0.3804 0.0945 0.153 Uiso calc R 1 H
C21 -0.1914(2) 0.2512(3) 0.1446(2) 0.1302(14) Uani d . 1 C
H21A -0.2069 0.2091 0.1849 0.195 Uiso calc R 1 H
H21B -0.2062 0.2143 0.0979 0.195 Uiso calc R 1 H
H21C -0.2374 0.3103 0.1409 0.195 Uiso calc R 1 H
C22 -0.0182(3) 0.3740(2) 0.24675(16) 0.1059(10) Uani d . 1 C
H22A 0.0540 0.4035 0.2508 0.159 Uiso calc R 1 H
H22B -0.0223 0.3359 0.2915 0.159 Uiso calc R 1 H
H22C -0.0728 0.4266 0.2410 0.159 Uiso calc R 1 H
N1 0.44255(18) -0.14431(17) -0.11067(13) 0.0776(6) Uani d . 1 N
N2 0.1423(2) -0.12599(19) 0.62458(12) 0.0885(6) Uani d . 1 N
O1 0.27447(12) 0.06662(11) 0.16745(8) 0.0639(4) Uani d . 1 O
O2 0.22324(14) 0.18443(11) 0.08214(9) 0.0690(4) Uani d . 1 O
O3 0.22469(12) 0.06401(11) 0.31257(8) 0.0637(4) Uani d . 1 O
O4 0.15964(16) 0.19826(11) 0.36071(9) 0.0761(4) Uani d . 1 O
O5 0.4342(2) -0.11352(17) -0.17446(13) 0.1234(9) Uani d . 1 O
O6 0.48740(17) -0.22306(16) -0.08807(13) 0.0985(6) Uani d . 1 O
O7 0.1141(3) -0.08365(19) 0.67708(12) 0.1409(10) Uani d . 1 O
O8 0.1587(3) -0.21558(18) 0.62328(14) 0.1352(10) Uani d . 1 O
Si1 0.45119(5) 0.28490(5) 0.32541(3) 0.06287(15) Uani d . 1 Si
Si2 -0.04408(5) 0.28958(5) 0.16391(3) 0.05789(14) Uani d . 1 Si
Sn1 0.206338(11) 0.176298(10) 0.228867(7) 0.05313(6) Uani d . 1 Sn

loop_
_atom_site_aniso_label
_atom_site_aniso_U_11
_atom_site_aniso_U_22
_atom_site_aniso_U_33
_atom_site_aniso_U_12
_atom_site_aniso_U_13
_atom_site_aniso_U_23
C1 0.0556(11) 0.0642(12) 0.0547(11) -0.0021(9) 0.0178(9) 0.0024(9)
C2 0.0515(10) 0.0571(11) 0.0512(10) -0.0051(8) 0.0148(8) 0.0023(8)
C3 0.0689(13) 0.0620(12) 0.0520(11) -0.0011(9) 0.0135(9) 0.0060(9)
C4 0.0681(13) 0.0513(11) 0.0696(13) -0.0020(9) 0.0170(10) -0.0015(9)
C5 0.0607(12) 0.0576(12) 0.0664(13) -0.0175(9) 0.0257(10) -0.0108(10)
C6 0.0880(16) 0.0715(14) 0.0513(12) -0.0090(11) 0.0222(10) 0.0027(10)
C7 0.0748(14) 0.0639(12) 0.0551(11) 0.0047(10) 0.0181(10) 0.0087(10)
C8 0.0702(13) 0.0580(12) 0.0502(11) -0.0035(9) 0.0125(9) 0.0019(9)
C9 0.0610(11) 0.0518(10) 0.0466(10) -0.0029(8) 0.0119(8) -0.0011(8)
C10 0.0949(16) 0.0506(11) 0.0571(12) 0.0044(10) 0.0233(11) -0.0054(9)
C11 0.0953(16) 0.0620(13) 0.0550(12) -0.0015(11) 0.0288(11) -0.0080(10)
C12 0.0756(13) 0.0608(12) 0.0497(11) -0.0034(10) 0.0178(10) 0.0051(9)
C13 0.0981(17) 0.0492(11) 0.0615(13) 0.0111(10) 0.0275(11) 0.0038(9)
C14 0.0856(15) 0.0564(12) 0.0519(11) 0.0085(10) 0.0260(10) -0.0031(9)
C15 0.0763(14) 0.0681(13) 0.0713(14) -0.0098(11) 0.0008(11) 0.0165(11)
C16 0.0613(12) 0.0575(12) 0.0635(13) -0.0079(9) 0.0195(10) -0.0049(9)
C17 0.088(2) 0.107(2) 0.111(2) -0.0234(17) 0.0126(17) 0.0005(19)
C18 0.0947(19) 0.0809(16) 0.0799(17) 0.0202(14) 0.0096(14) 0.0066(13)
C19 0.131(3) 0.105(2) 0.0815(19) 0.0280(19) 0.0199(18) -0.0185(16)
C20 0.139(3) 0.0895(18) 0.0834(19) -0.0022(18) 0.0375(18) 0.0162(16)
C21 0.0600(16) 0.142(3) 0.178(4) -0.0072(17) -0.0096(19) 0.045(3)
C22 0.160(3) 0.0770(18) 0.0803(18) 0.0182(18) 0.0185(18) -0.0164(14)
N1 0.0828(14) 0.0724(13) 0.0868(16) -0.0251(11) 0.0406(11) -0.0211(11)
N2 0.1257(19) 0.0824(15) 0.0662(13) -0.0023(13) 0.0410(12) 0.0115(11)
O1 0.0748(9) 0.0697(9) 0.0513(8) 0.0092(7) 0.0221(7) 0.0039(7)
O2 0.0769(10) 0.0668(10) 0.0680(10) 0.0119(7) 0.0262(8) 0.0071(7)
O3 0.0799(9) 0.0638(9) 0.0514(8) 0.0051(7) 0.0229(7) 0.0073(6)
O4 0.1101(13) 0.0548(9) 0.0658(10) 0.0050(8) 0.0219(9) 0.0065(7)
O5 0.203(3) 0.0965(15) 0.0944(15) -0.0139(14) 0.0904(16) -0.0144(12)
O6 0.0978(14) 0.0856(13) 0.1184(16) 0.0087(11) 0.0367(12) -0.0271(12)
O7 0.248(3) 0.1110(17) 0.0868(14) 0.0103(19) 0.0943(18) 0.0160(13)
O8 0.238(3) 0.0766(14) 0.1082(17) 0.0210(17) 0.0791(18) 0.0340(13)
Si1 0.0658(4) 0.0642(3) 0.0577(3) 0.0029(3) 0.0082(3) -0.0029(3)
Si2 0.0556(3) 0.0636(3) 0.0533(3) -0.0028(2) 0.0065(2) -0.0012(3)
Sn1 0.05880(10) 0.05379(9) 0.04876(9) 0.00165(5) 0.01477(6) 0.00473(5)

loop_
_atom_type_symbol
_atom_type_description
_atom_type_scat_dispersion_real
_atom_type_scat_dispersion_imag
_atom_type_scat_source
C C 0.0033 0.0016 'International Tables Vol C Tables 4.2.6.8 and 6.1.1.4'
H H 0.0000 0.0000 'International Tables Vol C Tables 4.2.6.8 and 6.1.1.4'
N N 0.0061 0.0033 'International Tables Vol C Tables 4.2.6.8 and 6.1.1.4'
O O 0.0106 0.0060 'International Tables Vol C Tables 4.2.6.8 and 6.1.1.4'
Si Si 0.0817 0.0704 'International Tables Vol C Tables 4.2.6.8 and 6.1.1.4'
Sn Sn -0.6537 1.4246 'International Tables Vol C Tables 4.2.6.8 and 6.1.1.4'

loop_
_geom_angle_atom_site_label_1
_geom_angle_atom_site_label_2
_geom_angle_atom_site_label_3
_geom_angle
_geom_angle_publ_flag
O2 C1 O1 121.33(19) ?
O2 C1 C2 122.18(18) ?
O1 C1 C2 116.49(18) ?
C3 C2 C7 119.76(19) ?
C3 C2 C1 120.36(18) ?
C7 C2 C1 119.87(18) ?
C4 C3 C2 120.85(19) ?
C4 C3 H3 119.6 ?
C2 C3 H3 119.6 ?
C3 C4 C5 118.5(2) ?
C3 C4 H4 120.8 ?
C5 C4 H4 120.8 ?
C4 C5 C6 122.1(2) ?
C4 C5 N1 118.6(2) ?
C6 C5 N1 119.3(2) ?
C7 C6 C5 118.7(2) ?
C7 C6 H6 120.7 ?
C5 C6 H6 120.7 ?
C6 C7 C2 120.1(2) ?
C6 C7 H7 119.9 ?
C2 C7 H7 119.9 ?
O4 C8 O3 120.01(18) ?
O4 C8 C9 121.98(19) ?
O3 C8 C9 118.01(18) ?
C14 C9 C10 119.44(18) ?
C14 C9 C8 120.38(18) ?
C10 C9 C8 120.16(18) ?
C11 C10 C9 120.6(2) ?
C11 C10 H10 119.7 ?
C9 C10 H10 119.7 ?
C12 C11 C10 118.3(2) ?
C12 C11 H11 120.8 ?
C10 C11 H11 120.8 ?
C13 C12 C11 122.58(19) ?
C13 C12 N2 118.7(2) ?
C11 C12 N2 118.7(2) ?
C12 C13 C14 118.38(19) ?
C12 C13 H13 120.8 ?
C14 C13 H13 120.8 ?
C13 C14 C9 120.69(19) ?
C13 C14 H14 119.7 ?
C9 C14 H14 119.7 ?
Si1 C15 Sn1 123.96(12) yes
Si1 C15 H15A 106.3 ?
Sn1 C15 H15A 106.3 ?
Si1 C15 H15B 106.3 ?
Sn1 C15 H15B 106.3 ?
H15A C15 H15B 106.4 ?
Si2 C16 Sn1 120.14(10) yes
Si2 C16 H16A 107.3 ?
Sn1 C16 H16A 107.3 ?
Si2 C16 H16B 107.3 ?
Sn1 C16 H16B 107.3 ?
H16A C16 H16B 106.9 ?
Si1 C17 H17A 109.5 ?
Si1 C17 H17B 109.5 ?
H17A C17 H17B 109.5 ?
Si1 C17 H17C 109.5 ?
H17A C17 H17C 109.5 ?
H17B C17 H17C 109.5 ?
Si1 C18 H18A 109.5 ?
Si1 C18 H18B 109.5 ?
H18A C18 H18B 109.5 ?
Si1 C18 H18C 109.5 ?
H18A C18 H18C 109.5 ?
H18B C18 H18C 109.5 ?
Si1 C19 H19A 109.5 ?
Si1 C19 H19B 109.5 ?
H19A C19 H19B 109.5 ?
Si1 C19 H19C 109.5 ?
H19A C19 H19C 109.5 ?
H19B C19 H19C 109.5 ?
Si2 C20 H20A 109.5 ?
Si2 C20 H20B 109.5 ?
H20A C20 H20B 109.5 ?
Si2 C20 H20C 109.5 ?
H20A C20 H20C 109.5 ?
H20B C20 H20C 109.5 ?
Si2 C21 H21A 109.5 ?
Si2 C21 H21B 109.5 ?
H21A C21 H21B 109.5 ?
Si2 C21 H21C 109.5 ?
H21A C21 H21C 109.5 ?
H21B C21 H21C 109.5 ?
Si2 C22 H22A 109.5 ?
Si2 C22 H22B 109.5 ?
H22A C22 H22B 109.5 ?
Si2 C22 H22C 109.5 ?
H22A C22 H22C 109.5 ?
H22B C22 H22C 109.5 ?
O5 N1 O6 124.5(2) ?
O5 N1 C5 117.3(2) ?
O6 N1 C5 118.2(2) ?
O7 N2 O8 123.2(2) ?
O7 N2 C12 118.1(2) ?
O8 N2 C12 118.7(2) ?
C1 O1 Sn1 106.18(13) yes
C1 O2 Sn1 79.35(12) yes
C8 O3 Sn1 102.42(12) yes
C8 O4 Sn1 82.32(12) yes
C19 Si1 C18 109.57(14) ?
C19 Si1 C17 109.73(16) ?
C18 Si1 C17 109.85(15) ?
C19 Si1 C15 110.44(14) ?
C18 Si1 C15 111.85(12) ?
C17 Si1 C15 105.31(13) ?
C22 Si2 C20 109.50(15) ?
C22 Si2 C21 110.03(18) ?
C20 Si2 C21 110.77(17) ?
C22 Si2 C16 109.29(12) ?
C20 Si2 C16 111.52(13) ?
C21 Si2 C16 105.66(14) ?
O1 Sn1 C15 103.20(9) yes
O1 Sn1 O3 83.40(5) yes
C15 Sn1 O3 113.87(7) yes
O1 Sn1 C16 104.21(7) yes
C15 Sn1 C16 136.49(8) yes
O3 Sn1 C16 102.32(7) yes
O1 Sn1 O4 138.39(5) yes
C15 Sn1 O4 92.79(9) yes
O3 Sn1 O4 55.06(5) yes
C16 Sn1 O4 88.59(7) yes
O1 Sn1 O2 53.14(5) yes
C15 Sn1 O2 86.92(8) yes
O3 Sn1 O2 135.75(5) yes
C16 Sn1 O2 83.26(7) yes
O4 Sn1 O2 167.76(5) yes

loop_
_geom_bond_atom_site_label_1
_geom_bond_atom_site_label_2
_geom_bond_distance
_geom_bond_publ_flag
C1 O2 1.234(2) ?
C1 O1 1.291(2) ?
C1 C2 1.494(3) ?
C2 C3 1.378(3) ?
C2 C7 1.383(3) ?
C3 C4 1.369(3) ?
C3 H3 0.9300 ?
C4 C5 1.372(3) ?
C4 H4 0.9300 ?
C5 C6 1.379(3) ?
C5 N1 1.477(3) ?
C6 C7 1.374(3) ?
C6 H6 0.9300 ?
C7 H7 0.9300 ?
C8 O4 1.243(2) ?
C8 O3 1.284(2) ?
C8 C9 1.486(3) ?
C9 C14 1.379(3) ?
C9 C10 1.384(3) ?
C10 C11 1.372(3) ?
C10 H10 0.9300 ?
C11 C12 1.374(3) ?
C11 H11 0.9300 ?
C12 C13 1.366(3) ?
C12 N2 1.474(3) ?
C13 C14 1.375(3) ?
C13 H13 0.9300 ?
C14 H14 0.9300 ?
C15 Si1 1.873(2) ?
C15 Sn1 2.099(2) yes
C15 H15A 0.9700 ?
C15 H15B 0.9700 ?
C16 Si2 1.863(2) ?
C16 Sn1 2.102(2) yes
C16 H16A 0.9700 ?
C16 H16B 0.9700 ?
C17 Si1 1.864(3) ?
C17 H17A 0.9600 ?
C17 H17B 0.9600 ?
C17 H17C 0.9600 ?
C18 Si1 1.859(2) ?
C18 H18A 0.9600 ?
C18 H18B 0.9600 ?
C18 H18C 0.9600 ?
C19 Si1 1.854(3) ?
C19 H19A 0.9600 ?
C19 H19B 0.9600 ?
C19 H19C 0.9600 ?
C20 Si2 1.846(3) ?
C20 H20A 0.9600 ?
C20 H20B 0.9600 ?
C20 H20C 0.9600 ?
C21 Si2 1.853(3) ?
C21 H21A 0.9600 ?
C21 H21B 0.9600 ?
C21 H21C 0.9600 ?
C22 Si2 1.846(3) ?
C22 H22A 0.9600 ?
C22 H22B 0.9600 ?
C22 H22C 0.9600 ?
N1 O5 1.206(3) ?
N1 O6 1.215(3) ?
N2 O7 1.201(3) ?
N2 O8 1.203(3) ?
O1 Sn1 2.0862(14) yes
O2 Sn1 2.6874(16) yes
O3 Sn1 2.1001(13) yes
O4 Sn1 2.5537(17) yes
